data_7028562
loop_
_publ_author_name
'Imran, Muhammad'
'Neumann, Beate'
'Stammler, Hans-Georg'
'Monkowius, Uwe'
'Ertl, Martin'
'Mitzel, Norbert W.'

_publ_section_title
;
 Borate-based ligands with two soft heterocycle/thione groups and their
 sodium and bismuth complexes.
;
_journal_issue 3
_journal_name_full 'Dalton transactions (Cambridge, England : 2003)'
_journal_page_first 1267
_journal_page_last 1278
_journal_paper_doi 10.1039/c3dt52607k
_journal_volume 43
_journal_year 2014
_chemical_formula_moiety 'C28 H24 B2 Bi2 Cl4 N8 S4, 6 (H2 O)'
_chemical_formula_sum 'C28 H36 B2 Bi2 Cl4 N8 O6 S4'
_chemical_formula_weight 1290.27
_chemical_name_systematic
; 
 ? 
;
_space_group_IT_number 14
_symmetry_cell_setting monoclinic
_symmetry_space_group_name_Hall '-P 2ybc'
_symmetry_space_group_name_H-M 'P 1 21/c 1'
_atom_sites_solution_hydrogens geom
_atom_sites_solution_primary direct
_atom_sites_solution_secondary difmap
_audit_creation_method SHELXL-97
_cell_angle_alpha 90.00
_cell_angle_beta 90.001(3)
_cell_angle_gamma 90.00
_cell_formula_units_Z 2
_cell_length_a 12.6318(6)
_cell_length_b 24.2019(12)
_cell_length_c 7.3555(3)
_cell_measurement_reflns_used 9887
_cell_measurement_temperature 100(2)
_cell_measurement_theta_max 26.421
_cell_measurement_theta_min 3.226
_cell_volume 2248.68(18)
_computing_cell_refinement 'APEX2 v2009.11-0 (Bruker AXS, 2009)'
_computing_data_collection 'APEX2 v2009.11-0 (Bruker AXS, 2009)'
_computing_data_reduction 'SAINT (Bruker AXS, 2009)'
_computing_molecular_graphics 'DIAMOND 2.1 (Crystal Impact, 2001)'
_computing_publication_material 'SHELXL-97 (Sheldrick, 2008)'
_computing_structure_refinement 'SHELXL-97 (Sheldrick, 2008)'
_computing_structure_solution 'SHELXS-97 (Sheldrick, 2008)'
_diffrn_ambient_temperature 100(2)
_diffrn_measured_fraction_theta_full 0.995
_diffrn_measured_fraction_theta_max 0.995
_diffrn_measurement_device 'Bruker KAPPA APEX II   '
_diffrn_measurement_device_type 'four three circle diffractometer'
_diffrn_measurement_method 'omega- and phi-scans'
_diffrn_radiation_monochromator 'graphite monochromator  '
_diffrn_radiation_source 'fine focus sealed tube  '
_diffrn_radiation_type MoK\a
_diffrn_radiation_wavelength 0.71073
_diffrn_reflns_av_R_equivalents 0.0000
_diffrn_reflns_av_sigmaI/netI 0.0264
_diffrn_reflns_limit_h_max 17
_diffrn_reflns_limit_h_min -17
_diffrn_reflns_limit_k_max 34
_diffrn_reflns_limit_k_min 0
_diffrn_reflns_limit_l_max 10
_diffrn_reflns_limit_l_min 0
_diffrn_reflns_number 6543
_diffrn_reflns_theta_full 30.00
_diffrn_reflns_theta_max 30.00
_diffrn_reflns_theta_min 3.00
_diffrn_standards_decay_% 0
_diffrn_standards_interval_count 0
_diffrn_standards_interval_time 0
_diffrn_standards_number 0
_exptl_absorpt_coefficient_mu 8.285
_exptl_absorpt_correction_T_max 0.6726
_exptl_absorpt_correction_T_min 0.3776
_exptl_absorpt_correction_type multi-scan
_exptl_absorpt_process_details 'SADABS 2008/1 (Bruker AXS, 2008)'
_exptl_crystal_colour yellow
_exptl_crystal_density_diffrn 1.906
_exptl_crystal_density_method 'not measured'
_exptl_crystal_description fragment
_exptl_crystal_F_000 1232
_exptl_crystal_size_max 0.15
_exptl_crystal_size_mid 0.11
_exptl_crystal_size_min 0.05
_refine_diff_density_max 2.593
_refine_diff_density_min -2.820
_refine_diff_density_rms 0.201
_refine_ls_extinction_method none
_refine_ls_goodness_of_fit_ref 1.252
_refine_ls_hydrogen_treatment constr
_refine_ls_matrix_type full
_refine_ls_number_parameters 257
_refine_ls_number_reflns 6543
_refine_ls_number_restraints 0
_refine_ls_restrained_S_all 1.252
_refine_ls_R_factor_all 0.0443
_refine_ls_R_factor_gt 0.0406
_refine_ls_shift/su_max 0.001
_refine_ls_shift/su_mean 0.000
_refine_ls_structure_factor_coef Fsqd
_refine_ls_weighting_details 'calc w=1/[\s^2^(Fo^2^)+(0.0000P)^2^+19.6539P] where P=(Fo^2^+2Fc^2^)/3'
_refine_ls_weighting_scheme calc
_refine_ls_wR_factor_gt 0.0811
_refine_ls_wR_factor_ref 0.0820
_reflns_number_gt 6201
_reflns_number_total 6543
_reflns_threshold_expression >2sigma(I)
_cod_data_source_file c3dt52607k.txt
_cod_data_source_block compound3a
_cod_depositor_comments
;
The following automatic conversions were performed:

'_symmetry_cell_setting' value 'Monoclinic' changed to 'monoclinic'
according to
/usr/data/users/saulius/automatic-downloads/current/RSC/lib/dictionaries/cif_core.dic
dictionary named 'cif_core.dic' version 2.4.2 from 2011-04-26.

Automatic conversion script
Id: cif_fix_values 2281 2013-09-26 08:29:07Z andrius 
;
_cod_original_sg_symbol_H-M 'P 21/c'
_cod_database_code 7028562

loop_
_symmetry_equiv_pos_as_xyz
'x, y, z'
'-x, y+1/2, -z+1/2'
'-x, -y, -z'
'x, -y-1/2, z-1/2'

loop_
_atom_site_label
_atom_site_type_symbol
_atom_site_fract_x
_atom_site_fract_y
_atom_site_fract_z
_atom_site_U_iso_or_equiv
_atom_site_adp_type
_atom_site_occupancy
_atom_site_symmetry_multiplicity
_atom_site_calc_flag
_atom_site_refinement_flags
_atom_site_disorder_assembly
_atom_site_disorder_group
Bi1 Bi 0.48954(2) 0.460374(9) 0.76993(4) 0.01943(6) Uani 1 1 d . . .
Cl1 Cl 0.64853(14) 0.43150(10) 0.9652(3) 0.0305(4) Uani 1 1 d . . .
Cl2 Cl 0.63487(13) 0.46959(7) 0.4996(2) 0.0211(3) Uani 1 1 d . . .
S1 S 0.47663(15) 0.36511(8) 0.6069(3) 0.0268(4) Uani 1 1 d . . .
S2 S 0.41411(13) 0.42165(8) 1.1003(2) 0.0186(3) Uani 1 1 d . . .
N1 N 0.2824(4) 0.3453(2) 0.7696(9) 0.0189(11) Uani 1 1 d . . .
N2 N 0.3842(4) 0.2732(2) 0.7255(9) 0.0220(11) Uani 1 1 d . . .
H2N H 0.4403 0.2535 0.6971 0.026 Uiso 1 1 calc R . .
N3 N 0.2087(4) 0.4215(2) 0.9706(8) 0.0151(11) Uani 1 1 d . . .
N4 N 0.2284(4) 0.4434(2) 1.2606(9) 0.0184(11) Uani 1 1 d . . .
H4N H 0.2585 0.4508 1.3656 0.022 Uiso 1 1 calc R . .
B1 B 0.2350(6) 0.4048(3) 0.7715(13) 0.0219(15) Uani 1 1 d . . .
H1A H 0.2866 0.4312 0.7193 0.026 Uiso 1 1 calc R . .
H1B H 0.1699 0.4059 0.6967 0.026 Uiso 1 1 calc R . .
C1 C 0.3754(5) 0.3284(3) 0.7109(10) 0.0211(13) Uani 1 1 d . . .
C2 C 0.2262(5) 0.2981(3) 0.8204(10) 0.0170(13) Uani 1 1 d . . .
C3 C 0.2897(5) 0.2529(3) 0.7931(10) 0.0190(13) Uani 1 1 d . . .
C4 C 0.2564(6) 0.1994(3) 0.8258(10) 0.0213(14) Uani 1 1 d . . .
H4 H 0.3020 0.1688 0.8062 0.026 Uiso 1 1 calc R . .
C5 C 0.1550(6) 0.1924(3) 0.8875(10) 0.0233(15) Uani 1 1 d . . .
H5 H 0.1291 0.1562 0.9106 0.028 Uiso 1 1 calc R . .
C6 C 0.0882(6) 0.2389(3) 0.9172(10) 0.0232(15) Uani 1 1 d . . .
H6 H 0.0178 0.2332 0.9586 0.028 Uiso 1 1 calc R . .
C7 C 0.1234(6) 0.2920(3) 0.8873(10) 0.0193(14) Uani 1 1 d . . .
H7 H 0.0798 0.3232 0.9111 0.023 Uiso 1 1 calc R . .
C8 C 0.2782(5) 0.4303(3) 1.1074(10) 0.0169(13) Uani 1 1 d . . .
C9 C 0.1083(5) 0.4299(3) 1.0436(11) 0.0186(14) Uani 1 1 d . . .
C10 C 0.1201(5) 0.4433(3) 1.2256(11) 0.0188(14) Uani 1 1 d . . .
C11 C 0.0351(6) 0.4515(3) 1.3415(12) 0.0253(17) Uani 1 1 d . . .
H11 H 0.0445 0.4597 1.4667 0.030 Uiso 1 1 calc R . .
C12 C -0.0642(5) 0.4472(3) 1.2640(16) 0.0297(18) Uani 1 1 d . . .
H12 H -0.1248 0.4527 1.3383 0.036 Uiso 1 1 calc R . .
C13 C -0.0784(6) 0.4349(4) 1.0786(14) 0.031(2) Uani 1 1 d . . .
H13 H -0.1481 0.4326 1.0306 0.037 Uiso 1 1 calc R . .
C14 C 0.0074(6) 0.4260(3) 0.9647(10) 0.0242(13) Uani 1 1 d . . .
H14 H -0.0017 0.4177 0.8395 0.029 Uiso 1 1 calc R . .
O1 O 0.5624(8) 0.2067(4) 0.6196(16) 0.059(3) Uani 0.781(12) 1 d P A 1
O2 O 0.591(2) 0.2434(14) 0.752(7) 0.059(3) Uani 0.219(12) 1 d P A 2
O3 O 0.6969(13) 0.2278(11) 0.922(3) 0.132(9) Uani 0.629(14) 1 d P B 1
O4 O 0.717(2) 0.1520(17) 0.798(5) 0.132(9) Uani 0.371(14) 1 d P B 2
O5 O 0.735(6) 0.306(4) 0.817(11) 0.154(11) Uani 0.22(2) 1 d P C 1
O6 O 0.7872(17) 0.3419(10) 0.648(3) 0.154(11) Uani 0.78(2) 1 d P C 2

loop_
_atom_site_aniso_label
_atom_site_aniso_U_11
_atom_site_aniso_U_22
_atom_site_aniso_U_33
_atom_site_aniso_U_23
_atom_site_aniso_U_13
_atom_site_aniso_U_12
Bi1 0.01498(9) 0.02373(10) 0.01959(10) 0.00231(10) -0.00441(9) -0.00782(10)
Cl1 0.0130(7) 0.0506(12) 0.0280(9) 0.0099(9) -0.0058(7) -0.0029(8)
Cl2 0.0188(7) 0.0226(8) 0.0219(8) 0.0018(6) 0.0004(6) -0.0052(6)
S1 0.0216(9) 0.0288(9) 0.0299(9) -0.0042(7) 0.0065(8) -0.0103(7)
S2 0.0111(7) 0.0257(8) 0.0190(8) 0.0027(7) -0.0022(6) -0.0054(6)
N1 0.019(2) 0.019(2) 0.018(3) -0.001(2) -0.003(3) -0.0094(19)
N2 0.021(2) 0.023(3) 0.023(3) -0.004(3) -0.001(3) -0.003(2)
N3 0.011(2) 0.013(3) 0.021(3) 0.001(2) -0.002(2) -0.0016(19)
N4 0.016(2) 0.019(2) 0.020(3) -0.001(2) -0.001(3) -0.0029(17)
B1 0.022(3) 0.020(3) 0.024(4) 0.001(3) -0.007(3) -0.005(2)
C1 0.021(3) 0.021(3) 0.021(3) 0.000(3) -0.004(3) -0.007(2)
C2 0.019(3) 0.012(3) 0.020(3) 0.001(2) -0.006(2) -0.004(2)
C3 0.023(3) 0.018(3) 0.016(3) 0.001(3) -0.003(3) -0.004(2)
C4 0.029(4) 0.015(3) 0.020(3) -0.002(3) -0.007(3) -0.003(3)
C5 0.034(4) 0.018(3) 0.018(3) 0.001(3) -0.002(3) -0.010(3)
C6 0.031(4) 0.020(3) 0.019(3) 0.002(3) 0.003(3) -0.008(3)
C7 0.023(3) 0.013(3) 0.022(3) -0.001(3) 0.003(3) -0.007(3)
C8 0.016(3) 0.014(3) 0.020(3) 0.003(3) -0.002(3) -0.004(2)
C9 0.012(3) 0.014(3) 0.030(4) 0.002(3) -0.004(3) 0.001(2)
C10 0.015(3) 0.016(3) 0.025(4) 0.005(3) -0.004(3) 0.001(2)
C11 0.025(4) 0.020(4) 0.031(4) -0.003(3) 0.002(3) 0.000(3)
C12 0.019(3) 0.030(4) 0.041(5) -0.001(4) 0.004(4) 0.002(2)
C13 0.013(3) 0.030(4) 0.051(6) -0.003(4) -0.006(3) 0.003(3)
C14 0.015(3) 0.021(3) 0.037(3) 0.001(2) -0.009(3) -0.001(3)
O1 0.037(5) 0.050(6) 0.090(8) -0.012(5) 0.008(5) 0.010(4)
O2 0.037(5) 0.050(6) 0.090(8) -0.012(5) 0.008(5) 0.010(4)
O3 0.050(8) 0.23(2) 0.116(14) -0.100(15) 0.028(9) -0.022(11)
O4 0.050(8) 0.23(2) 0.116(14) -0.100(15) 0.028(9) -0.022(11)
O5 0.135(18) 0.21(2) 0.116(16) -0.049(15) -0.027(12) 0.112(17)
O6 0.135(18) 0.21(2) 0.116(16) -0.049(15) -0.027(12) 0.112(17)

loop_
_atom_type_symbol
_atom_type_description
_atom_type_scat_dispersion_real
_atom_type_scat_dispersion_imag
_atom_type_scat_source
C C 0.0033 0.0016 'International Tables Vol C Tables 4.2.6.8 and 6.1.1.4'
H H 0.0000 0.0000 'International Tables Vol C Tables 4.2.6.8 and 6.1.1.4'
B B 0.0013 0.0007 'International Tables Vol C Tables 4.2.6.8 and 6.1.1.4'
Bi Bi -4.1077 10.2566 'International Tables Vol C Tables 4.2.6.8 and 6.1.1.4'
Cl Cl 0.1484 0.1585 'International Tables Vol C Tables 4.2.6.8 and 6.1.1.4'
N N 0.0061 0.0033 'International Tables Vol C Tables 4.2.6.8 and 6.1.1.4'
O O 0.0106 0.0060 'International Tables Vol C Tables 4.2.6.8 and 6.1.1.4'
S S 0.1246 0.1234 'International Tables Vol C Tables 4.2.6.8 and 6.1.1.4'

loop_
_geom_angle_atom_site_label_1
_geom_angle_atom_site_label_2
_geom_angle_atom_site_label_3
_geom_angle
_geom_angle_site_symmetry_3
Cl1 Bi1 S1 93.76(7) .
Cl1 Bi1 Cl2 84.44(6) .
S1 Bi1 Cl2 77.16(5) .
Cl1 Bi1 S2 71.73(6) .
S1 Bi1 S2 94.75(6) .
Cl2 Bi1 S2 154.38(5) .
Cl1 Bi1 Cl2 156.91(6) 3_666
S1 Bi1 Cl2 99.25(6) 3_666
Cl2 Bi1 Cl2 80.01(5) 3_666
S2 Bi1 Cl2 125.53(5) 3_666
Bi1 Cl2 Bi1 99.99(5) 3_666
C1 S1 Bi1 107.3(3) .
C8 S2 Bi1 109.1(2) .
C1 N1 C2 106.6(6) .
C1 N1 B1 129.3(6) .
C2 N1 B1 124.0(5) .
C1 N2 C3 108.1(6) .
C1 N2 H2N 125.9 .
C3 N2 H2N 125.9 .
C8 N3 C9 106.4(6) .
C8 N3 B1 127.0(6) .
C9 N3 B1 126.6(6) .
C8 N4 C10 107.9(6) .
C8 N4 H4N 126.0 .
C10 N4 H4N 126.0 .
N3 B1 N1 109.3(6) .
N3 B1 H1A 109.8 .
N1 B1 H1A 109.8 .
N3 B1 H1B 109.8 .
N1 B1 H1B 109.8 .
H1A B1 H1B 108.3 .
N1 C1 N2 110.9(6) .
N1 C1 S1 129.9(5) .
N2 C1 S1 118.9(5) .
C3 C2 C7 120.8(6) .
C3 C2 N1 108.4(6) .
C7 C2 N1 130.7(6) .
C2 C3 C4 122.9(7) .
C2 C3 N2 105.9(6) .
C4 C3 N2 131.2(7) .
C5 C4 C3 117.3(7) .
C5 C4 H4 121.3 .
C3 C4 H4 121.3 .
C4 C5 C6 120.5(7) .
C4 C5 H5 119.8 .
C6 C5 H5 119.8 .
C7 C6 C5 121.4(7) .
C7 C6 H6 119.3 .
C5 C6 H6 119.3 .
C6 C7 C2 117.0(7) .
C6 C7 H7 121.5 .
C2 C7 H7 121.5 .
N4 C8 N3 111.1(6) .
N4 C8 S2 121.6(5) .
N3 C8 S2 127.1(6) .
C10 C9 N3 108.0(6) .
C10 C9 C14 120.9(7) .
N3 C9 C14 131.1(7) .
C9 C10 C11 123.0(6) .
C9 C10 N4 106.6(6) .
C11 C10 N4 130.4(7) .
C12 C11 C10 116.0(7) .
C12 C11 H11 122.0 .
C10 C11 H11 122.0 .
C11 C12 C13 122.1(7) .
C11 C12 H12 118.9 .
C13 C12 H12 118.9 .
C14 C13 C12 121.3(7) .
C14 C13 H13 119.4 .
C12 C13 H13 119.4 .
C13 C14 C9 116.7(7) .
C13 C14 H14 121.7 .
C9 C14 H14 121.7 .

loop_
_geom_bond_atom_site_label_1
_geom_bond_atom_site_label_2
_geom_bond_distance
_geom_bond_site_symmetry_2
Bi1 Cl1 2.5659(18) .
Bi1 S1 2.6039(19) .
Bi1 Cl2 2.7154(18) .
Bi1 S2 2.7733(18) .
Bi1 Cl2 3.0453(18) 3_666
Bi1 H1A 2.6851 .
Bi1 B1 3.485(7) .
Cl2 Bi1 3.0452(18) 3_666
S1 C1 1.735(7) .
S2 C8 1.730(7) .
N1 C1 1.318(9) .
N1 C2 1.397(8) .
N1 B1 1.559(9) .
N2 C1 1.343(9) .
N2 C3 1.383(9) .
N2 H2N 0.8800 .
N3 C8 1.353(9) .
N3 C9 1.392(9) .
N3 B1 1.555(11) .
N4 C8 1.330(9) .
N4 C10 1.392(8) .
N4 H4N 0.8800 .
B1 H1A 0.9900 .
B1 H1B 0.9900 .
C2 C3 1.371(10) .
C2 C7 1.396(10) .
C3 C4 1.382(9) .
C4 C5 1.369(11) .
C4 H4 0.9500 .
C5 C6 1.424(11) .
C5 H5 0.9500 .
C6 C7 1.380(9) .
C6 H6 0.9500 .
C7 H7 0.9500 .
C9 C10 1.385(11) .
C9 C14 1.404(10) .
C10 C11 1.386(10) .
C11 C12 1.381(10) .
C11 H11 0.9500 .
C12 C13 1.407(15) .
C12 H12 0.9500 .
C13 C14 1.386(11) .
C13 H13 0.9500 .
C14 H14 0.9500 .

loop_
_geom_torsion_atom_site_label_1
_geom_torsion_atom_site_label_2
_geom_torsion_atom_site_label_3
_geom_torsion_atom_site_label_4
_geom_torsion
_geom_torsion_site_symmetry_1
_geom_torsion_site_symmetry_4
Cl1 Bi1 Cl2 Bi1 -162.87(7) . 3_666
S1 Bi1 Cl2 Bi1 101.98(6) . 3_666
S2 Bi1 Cl2 Bi1 175.79(10) . 3_666
Cl2 Bi1 Cl2 Bi1 0.0 3_666 3_666
Cl1 Bi1 S1 C1 100.3(3) . .
Cl2 Bi1 S1 C1 -176.3(3) . .
S2 Bi1 S1 C1 28.4(3) . .
Cl2 Bi1 S1 C1 -98.8(3) 3_666 .
Cl1 Bi1 S2 C8 175.7(3) . .
S1 Bi1 S2 C8 -91.9(3) . .
Cl2 Bi1 S2 C8 -161.9(3) . .
Cl2 Bi1 S2 C8 13.0(3) 3_666 .
C8 N3 B1 N1 66.9(8) . .
C9 N3 B1 N1 -112.7(7) . .
C1 N1 B1 N3 -120.6(8) . .
C2 N1 B1 N3 64.9(8) . .
C2 N1 C1 N2 -1.9(8) . .
B1 N1 C1 N2 -177.2(7) . .
C2 N1 C1 S1 172.5(6) . .
B1 N1 C1 S1 -2.8(12) . .
C3 N2 C1 N1 1.8(9) . .
C3 N2 C1 S1 -173.2(5) . .
Bi1 S1 C1 N1 39.9(8) . .
Bi1 S1 C1 N2 -146.1(6) . .
C1 N1 C2 C3 1.2(8) . .
B1 N1 C2 C3 176.8(7) . .
C1 N1 C2 C7 -178.3(8) . .
B1 N1 C2 C7 -2.7(12) . .
C7 C2 C3 C4 1.3(11) . .
N1 C2 C3 C4 -178.2(7) . .
C7 C2 C3 N2 179.4(7) . .
N1 C2 C3 N2 -0.1(8) . .
C1 N2 C3 C2 -1.0(8) . .
C1 N2 C3 C4 176.9(8) . .
C2 C3 C4 C5 0.2(11) . .
N2 C3 C4 C5 -177.4(8) . .
C3 C4 C5 C6 -0.5(11) . .
C4 C5 C6 C7 -0.8(12) . .
C5 C6 C7 C2 2.2(11) . .
C3 C2 C7 C6 -2.5(11) . .
N1 C2 C7 C6 177.0(7) . .
C10 N4 C8 N3 0.2(7) . .
C10 N4 C8 S2 -175.6(5) . .
C9 N3 C8 N4 0.2(8) . .
B1 N3 C8 N4 -179.4(6) . .
C9 N3 C8 S2 175.8(5) . .
B1 N3 C8 S2 -3.8(10) . .
Bi1 S2 C8 N4 -144.3(5) . .
Bi1 S2 C8 N3 40.6(7) . .
C8 N3 C9 C10 -0.6(7) . .
B1 N3 C9 C10 179.0(6) . .
C8 N3 C9 C14 -179.4(7) . .
B1 N3 C9 C14 0.2(12) . .
N3 C9 C10 C11 -176.6(6) . .
C14 C9 C10 C11 2.3(11) . .
N3 C9 C10 N4 0.7(7) . .
C14 C9 C10 N4 179.6(6) . .
C8 N4 C10 C9 -0.6(7) . .
C8 N4 C10 C11 176.5(7) . .
C9 C10 C11 C12 -1.6(11) . .
N4 C10 C11 C12 -178.3(7) . .
C10 C11 C12 C13 0.2(12) . .
C11 C12 C13 C14 0.6(13) . .
C12 C13 C14 C9 0.0(11) . .
C10 C9 C14 C13 -1.4(10) . .
N3 C9 C14 C13 177.3(8) . .
